data_2011488
loop_
_publ_author_name
'Robinson, Paul D.'
'Lutfi, Hisham G.'
'Hou, Yuqing'
'Meyers, Cal Y.'

_publ_section_title
;
 Unexpected dipivaloylation of 9-lithiated fluorene: formation of
 1-(fluoren-9-ylidene)-2,2-dimethylpropyl pivalate
;
_journal_issue 11
_journal_name_full 'Acta Crystallographica Section C'
_journal_page_first 1380
_journal_page_last 1382
_journal_paper_doi 10.1107/S0108270100011197
_journal_volume 56
_journal_year 2000
_chemical_formula_moiety 'C23 H26 O2'
_chemical_formula_sum 'C23 H26 O2'
_chemical_formula_weight 334.44
_chemical_melting_point 404.5(5)
_chemical_name_systematic
;
9-(2',2'-dimethyl-1'-pivaloxypropylidine)fluorene
;
_space_group_IT_number 14
_symmetry_cell_setting monoclinic
_symmetry_space_group_name_Hall '-P 2yn'
_symmetry_space_group_name_H-M 'P 1 21/n 1'
_cell_angle_alpha 90.00
_cell_angle_beta 93.951(9)
_cell_angle_gamma 90.00
_cell_formula_units_Z 4
_cell_length_a 11.1247(15)
_cell_length_b 10.4604(10)
_cell_length_c 16.6259(14)
_cell_measurement_reflns_used 24
_cell_measurement_temperature 296
_cell_measurement_theta_max 20.9
_cell_measurement_theta_min 18.8
_cell_volume 1930.1(4)
_computing_cell_refinement 'MSC/AFC Diffractometer Control Software'
_computing_data_collection
;
MSC/AFC Diffractometer Control Software
(Molecular Structure Corporation,1996)
;
_computing_data_reduction
;
 PROCESS in TEXSAN  (Molecular Structure Corporation, 1997)
;
_computing_publication_material
;
TEXSAN, SHELXL97 and PLATON (Spek, 2000)
;
_computing_structure_refinement
;
 LS in TEXSAN and SHELXL97 (Sheldrick, 1997)
;
_computing_structure_solution 'SHELXS97 (Sheldrick, 1997)'
_diffrn_ambient_temperature 296
_diffrn_measured_fraction_theta_full .996
_diffrn_measured_fraction_theta_max .996
_diffrn_measurement_device_type 'Rigaku AFC-5S diffractometer'
_diffrn_measurement_method \w
_diffrn_radiation_monochromator graphite
_diffrn_radiation_source 'X-ray tube'
_diffrn_radiation_type 'Mo K\a'
_diffrn_radiation_wavelength .71069
_diffrn_reflns_av_R_equivalents .017
_diffrn_reflns_av_sigmaI/netI .0436
_diffrn_reflns_limit_h_max 13
_diffrn_reflns_limit_h_min 0
_diffrn_reflns_limit_k_max 12
_diffrn_reflns_limit_k_min 0
_diffrn_reflns_limit_l_max 19
_diffrn_reflns_limit_l_min -19
_diffrn_reflns_number 3589
_diffrn_reflns_theta_full 25.01
_diffrn_reflns_theta_max 25.01
_diffrn_reflns_theta_min 2.14
_diffrn_standards_decay_% .2
_diffrn_standards_interval_count 100
_diffrn_standards_number 3
_exptl_absorpt_coefficient_mu .072
_exptl_absorpt_correction_type none
_exptl_crystal_colour colorless
_exptl_crystal_density_diffrn 1.151
_exptl_crystal_density_method 'not measured'
_exptl_crystal_description prism
_exptl_crystal_F_000 720
_exptl_crystal_size_max .54
_exptl_crystal_size_mid .49
_exptl_crystal_size_min .43
_refine_diff_density_max .167
_refine_diff_density_min -.163
_refine_ls_extinction_coef .017(2)
_refine_ls_extinction_method SHELXL
_refine_ls_goodness_of_fit_ref 1.029
_refine_ls_hydrogen_treatment constr
_refine_ls_matrix_type full
_refine_ls_number_parameters 233
_refine_ls_number_reflns 3401
_refine_ls_number_restraints 0
_refine_ls_restrained_S_all 1.029
_refine_ls_R_factor_all .107
_refine_ls_R_factor_gt .050
_refine_ls_shift/su_max .000
_refine_ls_shift/su_mean .000
_refine_ls_structure_factor_coef Fsqd
_refine_ls_weighting_details 'w=1/[\s^2^(Fo^2^)+(0.0734P)^2^+0.2129P] where P=(Fo^2^+2Fc^2^)/3'
_refine_ls_weighting_scheme calc
_refine_ls_wR_factor_ref .153
_reflns_number_gt 2019
_reflns_number_total 3401
_reflns_threshold_expression I>2\s(I)
_cod_data_source_file bk1551.cif
_cod_data_source_block 2
_cod_depositor_comments
;
The following automatic conversions were performed:

'_chemical_melting_point' value '404-405' was changed to '404.5(5)' -
the average value was taken and precision was estimated.

Automatic conversion script
Id: cif_fix_values 1646 2011-03-28 12:23:43Z adriana 

The following automatic conversions were performed:

'_chemical_melting_point' value '404-405' was changed to '404.5(5)' -
the average value was taken and precision was estimated.

Automatic conversion script
Id: cif_fix_values 1715 2011-07-08 13:25:40Z adriana 
;
_cod_original_sg_symbol_H-M 'P 21/n'
_cod_database_code 2011488
_cod_database_fobs_code 2011488

loop_
_symmetry_equiv_pos_as_xyz
'x, y, z'
'-x+1/2, y+1/2, -z+1/2'
'-x, -y, -z'
'x-1/2, -y-1/2, z-1/2'

loop_
_atom_site_label
_atom_site_fract_x
_atom_site_fract_y
_atom_site_fract_z
_atom_site_U_iso_or_equiv
_atom_site_adp_type
_atom_site_calc_flag
_atom_site_refinement_flags
_atom_site_occupancy
_atom_site_disorder_assembly
_atom_site_disorder_group
_atom_site_type_symbol
O1 -.07492(13) -.97025(15) -.23828(8) .0542(4) Uani d . 1 . . O
O2 .07343(17) -1.11034(18) -.25097(13) .0863(6) Uani d . 1 . . O
C1 -.2022(2) -1.0212(2) -.39161(15) .0614(7) Uani d . 1 . . C
C2 -.2759(2) -1.0701(3) -.45469(17) .0702(7) Uani d . 1 . . C
C3 -.2670(2) -1.0289(3) -.53221(16) .0723(7) Uani d . 1 . . C
C4 -.1846(2) -.9361(3) -.54869(15) .0653(7) Uani d . 1 . . C
C4a -.11190(19) -.8851(2) -.48594(13) .0506(6) Uani d . 1 . . C
C4b -.0220(2) -.7845(2) -.48720(14) .0532(6) Uani d . 1 . . C
C5 .0122(2) -.7134(3) -.55244(16) .0714(7) Uani d . 1 . . C
C6 .0997(3) -.6225(3) -.54009(18) .0825(9) Uani d . 1 . . C
C7 .1534(3) -.6026(3) -.46414(19) .0839(9) Uani d . 1 . . C
C8 .1208(2) -.6735(3) -.39891(17) .0725(7) Uani d . 1 . . C
C8a .0296(2) -.7640(2) -.40863(14) .0539(6) Uani d . 1 . . C
C9 -.02719(19) -.8556(2) -.35357(13) .0493(6) Uani d . 1 . . C
C9a -.11783(19) -.9285(2) -.40658(13) .0489(6) Uani d . 1 . . C
C10 -.0060(2) -.8737(2) -.27363(14) .0531(6) Uani d . 1 . . C
C11 -.0221(2) -1.0863(2) -.22611(14) .0604(7) Uani d . 1 . . C
C12 -.0955(2) -1.1787(3) -.17876(16) .0688(7) Uani d . 1 . . C
C13 -.1308(5) -1.2902(3) -.2346(2) .1435(18) Uani d . 1 . . C
C14 -.2080(3) -1.1203(3) -.1491(2) .1080(12) Uani d . 1 . . C
C15 -.0162(4) -1.2248(4) -.1072(3) .1449(18) Uani d . 1 . . C
C16 .0764(2) -.8021(3) -.21199(15) .0667(7) Uani d . 1 . . C
C17 .0594(3) -.8474(3) -.12516(17) .0990(11) Uani d . 1 . . C
C18 .2096(2) -.8281(3) -.22818(19) .0893(9) Uani d . 1 . . C
C19 .0433(3) -.6589(3) -.21374(18) .0888(9) Uani d . 1 . . C
H1 -.2094 -1.0505 -.3394 .074 Uiso calc R 1 . . H
H2 -.3326 -1.1321 -.4442 .084 Uiso calc R 1 . . H
H3 -.3168 -1.0637 -.5738 .087 Uiso calc R 1 . . H
H4 -.1779 -.9081 -.6013 .078 Uiso calc R 1 . . H
H5 -.0240 -.7276 -.6038 .086 Uiso calc R 1 . . H
H6 .1230 -.5739 -.5832 .099 Uiso calc R 1 . . H
H7 .2128 -.5404 -.4565 .101 Uiso calc R 1 . . H
H8 .1600 -.6605 -.3483 .087 Uiso calc R 1 . . H
H13a -.1818 -1.3480 -.2077 .215 Uiso calc R 1 . . H
H13b -.0596 -1.3344 -.2486 .215 Uiso calc R 1 . . H
H13c -.1733 -1.2584 -.2827 .215 Uiso calc R 1 . . H
H14a -.2599 -1.0926 -.1943 .162 Uiso calc R 1 . . H
H14b -.1867 -1.0482 -.1152 .162 Uiso calc R 1 . . H
H14c -.2492 -1.1827 -.1187 .162 Uiso calc R 1 . . H
H15a -.0602 -1.2846 -.0767 .217 Uiso calc R 1 . . H
H15b .0080 -1.1533 -.0737 .217 Uiso calc R 1 . . H
H15c .0540 -1.2658 -.1257 .217 Uiso calc R 1 . . H
H17a -.0236 -.8384 -.1139 .148 Uiso calc R 1 . . H
H17b .1087 -.7965 -.0878 .148 Uiso calc R 1 . . H
H17c .0828 -.9355 -.1197 .148 Uiso calc R 1 . . H
H18a .2304 -.9140 -.2125 .134 Uiso calc R 1 . . H
H18b .2606 -.7692 -.1975 .134 Uiso calc R 1 . . H
H18c .2203 -.8171 -.2846 .134 Uiso calc R 1 . . H
H19a .0354 -.6297 -.2686 .133 Uiso calc R 1 . . H
H19b .1056 -.6111 -.1844 .133 Uiso calc R 1 . . H
H19c -.0316 -.6467 -.1894 .133 Uiso calc R 1 . . H

loop_
_atom_site_aniso_label
_atom_site_aniso_U_11
_atom_site_aniso_U_22
_atom_site_aniso_U_33
_atom_site_aniso_U_12
_atom_site_aniso_U_13
_atom_site_aniso_U_23
O1 .0550(9) .0568(10) .0514(9) .0031(8) .0090(7) .0059(7)
O2 .0751(12) .0803(13) .1077(15) .0211(11) .0376(11) .0208(11)
C1 .0666(16) .0596(15) .0583(15) -.0078(13) .0059(12) .0020(12)
C2 .0697(17) .0651(17) .0751(18) -.0168(13) .0007(14) -.0015(14)
C3 .0712(17) .0804(19) .0637(17) -.0082(16) -.0079(13) -.0042(15)
C4 .0685(16) .0742(17) .0521(14) .0015(15) -.0027(12) .0044(13)
C4a .0506(13) .0511(13) .0503(14) .0083(11) .0043(10) .0002(11)
C4b .0522(13) .0517(14) .0563(15) .0053(11) .0085(11) .0033(11)
C5 .0798(18) .0733(18) .0617(16) -.0046(15) .0093(14) .0113(14)
C6 .096(2) .0776(19) .076(2) -.0152(18) .0180(17) .0204(16)
C7 .091(2) .0726(19) .090(2) -.0280(16) .0166(17) .0048(17)
C8 .0834(18) .0679(17) .0663(17) -.0174(15) .0063(14) -.0017(14)
C8a .0553(14) .0495(13) .0574(14) -.0016(11) .0080(11) -.0005(11)
C9 .0511(13) .0482(13) .0487(13) .0018(11) .0045(10) -.0009(10)
C9a .0490(13) .0455(13) .0522(13) .0025(10) .0043(10) -.0009(10)
C10 .0500(13) .0543(14) .0552(14) -.0011(11) .0058(11) -.0009(11)
C11 .0623(16) .0621(16) .0577(15) .0074(13) .0103(12) .0043(12)
C12 .0775(18) .0687(17) .0619(16) .0042(14) .0175(13) .0131(14)
C13 .237(5) .078(2) .125(3) -.052(3) .080(3) -.009(2)
C14 .098(2) .102(2) .131(3) -.003(2) .057(2) .024(2)
C15 .123(3) .181(4) .131(3) .012(3) .012(3) .094(3)
C16 .0684(16) .0749(18) .0555(15) -.0093(14) -.0046(12) -.0033(13)
C17 .118(3) .120(3) .0560(18) -.028(2) -.0086(16) -.0042(18)
C18 .0679(18) .099(2) .099(2) -.0127(17) -.0129(16) .0041(18)
C19 .107(2) .081(2) .078(2) -.0122(18) .0004(17) -.0214(16)

loop_
_atom_type_symbol
_atom_type_description
_atom_type_scat_dispersion_real
_atom_type_scat_dispersion_imag
_atom_type_scat_source
C C .0033 .0016 'International Tables Vol C Tables 4.2.6.8 and 6.1.1.4'
H H .0000 .0000 'International Tables Vol C Tables 4.2.6.8 and 6.1.1.4'
O O .0106 .0060 'International Tables Vol C Tables 4.2.6.8 and 6.1.1.4'

loop_
_geom_angle_atom_site_label_1
_geom_angle_atom_site_label_2
_geom_angle_atom_site_label_3
_geom_angle
_geom_angle_publ_flag
C8a C9 C10 129.9(2) yes
C9a C9 C10 125.0(2) yes
C9 C10 C16 130.6(2) yes
C9 C10 O1 116.46(19) yes
C18 C16 C19 113.4(2) yes
C17 C16 C19 105.8(2) yes
C17 C16 C18 106.8(2) yes
C10 C16 C17 111.8(2) yes
C10 C16 C18 109.6(2) yes
C10 C16 C19 109.5(2) yes
C13 C12 C14 108.9(3) yes
C15 C12 C14 108.9(3) yes
C15 C12 C13 110.3(3) yes
C11 O1 C10 117.24(17) no
C2 C1 C9a 119.8(2) no
C3 C2 C1 121.3(2) no
C2 C3 C4 120.1(2) no
C3 C4 C4a 119.0(2) no
C4 C4a C9a 121.5(2) no
C4 C4a C4b 129.5(2) no
C9a C4a C4b 108.99(19) no
C5 C4b C8a 121.9(2) no
C5 C4b C4a 128.6(2) no
C8a C4b C4a 109.52(19) no
C6 C5 C4b 119.0(3) no
C5 C6 C7 120.2(3) no
C6 C7 C8 121.2(3) no
C7 C8 C8a 120.2(3) no
C8 C8a C4b 117.4(2) no
C8 C8a C9 134.6(2) no
C4b C8a C9 107.97(19) no
C8a C9 C9a 105.13(18) no
C1 C9a C4a 118.2(2) no
C1 C9a C9 133.4(2) no
C4a C9a C9 108.38(19) no
O1 C10 C16 112.84(19) no
O2 C11 O1 121.5(2) no
O2 C11 C12 124.6(2) no
O1 C11 C12 113.8(2) no
C14 C12 C11 113.6(2) no
C15 C12 C11 107.8(2) no
C11 C12 C13 107.2(2) no
C2 C1 H1 120.1 no
C9a C1 H1 120.1 no
C3 C2 H2 119.3 no
C1 C2 H2 119.3 no
C2 C3 H3 119.9 no
C4 C3 H3 119.9 no
C3 C4 H4 120.5 no
C4a C4 H4 120.5 no
C6 C5 H5 120.5 no
C4b C5 H5 120.5 no
C5 C6 H6 119.9 no
C7 C6 H6 119.9 no
C6 C7 H7 119.4 no
C8 C7 H7 119.4 no
C7 C8 H8 119.9 no
C8a C8 H8 119.9 no
C12 C13 H13b 109.5 no
C12 C13 H13a 109.5 no
H13a C13 H13b 109.5 no
C12 C13 H13c 109.5 no
H13a C13 H13c 109.5 no
H13b C13 H13c 109.5 no
C12 C14 H14a 109.5 no
C12 C14 H14b 109.5 no
H14a C14 H14b 109.5 no
C12 C14 H14c 109.5 no
H14a C14 H14c 109.5 no
H14b C14 H14c 109.5 no
C12 C15 H15a 109.5 no
C12 C15 H15b 109.5 no
H15a C15 H15b 109.5 no
C12 C15 H15c 109.5 no
H15a C15 H15c 109.5 no
H15b C15 H15c 109.5 no
C16 C17 H17a 109.5 no
C16 C17 H17b 109.5 no
H17a C17 H17b 109.5 no
C16 C17 H17c 109.5 no
H17a C17 H17c 109.5 no
H17b C17 H17c 109.5 no
C16 C18 H18a 109.5 no
C16 C18 H18b 109.5 no
H18a C18 H18b 109.5 no
C16 C18 H18c 109.5 no
H18a C18 H18c 109.5 no
H18b C18 H18c 109.5 no
C16 C19 H19a 109.5 no
C16 C19 H19b 109.5 no
H19a C19 H19b 109.5 no
C16 C19 H19c 109.5 no
H19a C19 H19c 109.5 no
H19b C19 H19c 109.5 no

loop_
_geom_bond_atom_site_label_1
_geom_bond_atom_site_label_2
_geom_bond_site_symmetry_2
_geom_bond_distance
_geom_bond_publ_flag
O1 C11 . 1.358(3) no
O1 C10 . 1.420(3) no
O2 C11 . 1.194(3) no
C1 C2 . 1.384(3) no
C1 C9a . 1.384(3) no
C2 C3 . 1.369(4) no
C3 C4 . 1.375(4) no
C4 C4a . 1.383(3) no
C4a C9a . 1.401(3) no
C4a C4b . 1.453(3) no
C4b C5 . 1.389(3) no
C4b C8a . 1.407(3) no
C5 C6 . 1.366(4) no
C6 C7 . 1.375(4) no
C7 C8 . 1.383(4) no
C8 C8a . 1.388(3) no
C8a C9 . 1.495(3) no
C9 C10 . 1.347(3) no
C9 C9a . 1.501(3) no
C10 C16 . 1.524(3) no
C11 C12 . 1.519(3) no
C12 C14 . 1.507(4) no
C12 C15 . 1.511(4) no
C12 C13 . 1.526(5) no
C16 C19 . 1.542(4) no
C16 C17 . 1.543(4) no
C16 C18 . 1.548(4) no
C1 H1 . .9300 no
C2 H2 . .9300 no
C3 H3 . .9300 no
C4 H4 . .9300 no
C5 H5 . .9300 no
C6 H6 . .9300 no
C7 H7 . .9300 no
C8 H8 . .9300 no
C13 H13a . .9600 no
C13 H13b . .9600 no
C13 H13c . .9600 no
C14 H14a . .9600 no
C14 H14b . .9600 no
C14 H14c . .9600 no
C15 H15a . .9600 no
C15 H15b . .9600 no
C15 H15c . .9600 no
C17 H17a . .9600 no
C17 H17b . .9600 no
C17 H17c . .9600 no
C18 H18a . .9600 no
C18 H18b . .9600 no
C18 H18c . .9600 no
C19 H19a . .9600 no
C19 H19b . .9600 no
C19 H19c . .9600 no

loop_
_geom_torsion_atom_site_label_1
_geom_torsion_atom_site_label_2
_geom_torsion_atom_site_label_3
_geom_torsion_atom_site_label_4
_geom_torsion
_geom_torsion_publ_flag
C8a C9 C10 C16 4.3(4) yes
C9a C9 C10 O1 .6(3) yes
C9a C9 C10 C16 -175.6(2) yes
C8a C9 C10 O1 -179.4(2) yes
C8 C8a C9 C9a -177.8(3) yes
C8a C9 C9a C1 -176.5(2) yes
C2 C1 C9a C9 179.1(2) yes
C9a C1 C2 C3 .2(4) no
C1 C2 C3 C4 -.7(4) no
C2 C3 C4 C4a -.3(4) no
C3 C4 C4a C9a 2.0(4) no
C3 C4 C4a C4b -177.7(2) no
C4 C4a C4b C5 .8(4) no
C9a C4a C4b C5 -178.9(2) no
C4 C4a C4b C8a 179.9(2) no
C9a C4a C4b C8a .1(2) no
C8a C4b C5 C6 1.1(4) no
C4a C4b C5 C6 -180.0(2) no
C4b C5 C6 C7 .4(4) no
C5 C6 C7 C8 .1(5) no
C6 C7 C8 C8a -2.1(5) no
C7 C8 C8a C4b 3.4(4) no
C7 C8 C8a C9 179.6(3) no
C5 C4b C8a C8 -2.9(3) no
C4a C4b C8a C8 177.9(2) no
C5 C4b C8a C9 179.9(2) no
C4a C4b C8a C9 .7(2) no
C8 C8a C9 C10 2.3(4) no
C4b C8a C9 C10 178.8(2) no
C4b C8a C9 C9a -1.3(2) no
C2 C1 C9a C4a 1.4(3) no
C4 C4a C9a C1 -2.5(3) no
C4b C4a C9a C1 177.3(2) no
C4 C4a C9a C9 179.3(2) no
C4b C4a C9a C9 -1.0(2) no
C10 C9 C9a C1 3.5(4) no
C10 C9 C9a C4a -178.7(2) no
C8a C9 C9a C4a 1.4(2) no
C11 O1 C10 C9 98.2(2) no
C11 O1 C10 C16 -84.9(2) no
C10 O1 C11 O2 -7.0(3) no
C10 O1 C11 C12 172.8(2) no
O2 C11 C12 C14 175.4(3) no
O1 C11 C12 C14 -4.4(3) no
O2 C11 C12 C15 54.6(4) no
O1 C11 C12 C15 -125.2(3) no
O2 C11 C12 C13 -64.2(4) no
O1 C11 C12 C13 116.0(3) no
C9 C10 C16 C19 56.3(3) no
O1 C10 C16 C19 -120.0(2) no
C9 C10 C16 C17 173.2(3) no
O1 C10 C16 C17 -3.2(3) no
C9 C10 C16 C18 -68.6(3) no
O1 C10 C16 C18 115.0(2) no

loop_
_cod_related_entry_id
_cod_related_entry_database
_cod_related_entry_code
1 ChemSpider 21105802
